data_1549238
loop_
_publ_author_name
'Maryasin, Boris'
'Kaldre, Dainis'
'Galaverna, Renan'
'Klose, Immo'
'Ruider, Stefan'
'Drescher, Martina'
'K\"ahlig, Hanspeter'
'Gonz\'alez, Leticia'
'Eberlin, Marcos N.'
'Jurberg, Igor D.'
'Maulide, Nuno'

_publ_section_title
;
 Unusual mechanisms in Claisen rearrangements: an ionic fragmentation
 leading to a <i>meta</i>-selective rearrangement.
;
_journal_issue 17
_journal_name_full 'Chemical science'
_journal_page_first 4124
_journal_page_last 4131
_journal_paper_doi 10.1039/c7sc04736c
_journal_volume 9
_journal_year 2018
_chemical_formula_moiety 'C23 H19 N O3 S'
_chemical_formula_sum 'C23 H19 N O3 S'
_chemical_formula_weight 389.45
_chemical_name_systematic 3-(2-phenyl-2-(4-(phenylthio)phenyl)acetyl)oxazolidin-2-one
_space_group_crystal_system orthorhombic
_space_group_IT_number 43
_space_group_name_Hall 'F 2 -2d'
_space_group_name_H-M_alt 'F d d 2'
_symmetry_space_group_name_Hall 'F 2 -2d'
_symmetry_space_group_name_H-M 'F d d 2'
_atom_sites_solution_hydrogens geom
_atom_sites_solution_primary direct
_audit_creation_date 2017-08-11
_audit_creation_method
;
Olex2 1.2
(compiled 2017.07.20 svn.r3457 for OlexSys, GUI svn.r5370)
;
_audit_update_record
;
2017-08-11 deposited with the CCDC.
2018-03-26 downloaded from the CCDC.
;
_cell_angle_alpha 90
_cell_angle_beta 90
_cell_angle_gamma 90
_cell_formula_units_Z 16
_cell_length_a 22.362(13)
_cell_length_b 58.28(3)
_cell_length_c 5.779(4)
_cell_measurement_reflns_used 1696
_cell_measurement_temperature 130.0
_cell_measurement_theta_max 18.532
_cell_measurement_theta_min 2.296
_cell_volume 7532(8)
_computing_cell_refinement 'SAINT V8.32B (?, 2016)'
_computing_data_collection 'APEX 2 (Bruker, 2011)'
_computing_data_reduction 'SAINT V8.32B (?, 2016)'
_computing_molecular_graphics 'Olex2 (Dolomanov et al., 2009)'
_computing_publication_material 'Olex2 (Dolomanov et al., 2009)'
_computing_structure_refinement 'ShelXL (Sheldrick, 2015)'
_computing_structure_solution 'ShelXS (Sheldrick, 2008)'
_diffrn_ambient_temperature 130.0
_diffrn_measured_fraction_theta_full 0.998
_diffrn_measured_fraction_theta_max 0.996
_diffrn_measurement_device_type 'Bruker APEX-II CCD'
_diffrn_measurement_method '\f and \w scans'
_diffrn_radiation_probe x-ray
_diffrn_radiation_type MoK\a
_diffrn_radiation_wavelength 0.71073
_diffrn_reflns_av_R_equivalents 0.1260
_diffrn_reflns_av_unetI/netI 0.1131
_diffrn_reflns_Laue_measured_fraction_full 0.998
_diffrn_reflns_Laue_measured_fraction_max 0.996
_diffrn_reflns_limit_h_max 26
_diffrn_reflns_limit_h_min -26
_diffrn_reflns_limit_k_max 69
_diffrn_reflns_limit_k_min -67
_diffrn_reflns_limit_l_max 6
_diffrn_reflns_limit_l_min -6
_diffrn_reflns_number 19341
_diffrn_reflns_point_group_measured_fraction_full 0.998
_diffrn_reflns_point_group_measured_fraction_max 0.992
_diffrn_reflns_theta_full 25.242
_diffrn_reflns_theta_max 25.349
_diffrn_reflns_theta_min 2.296
_diffrn_source 'sealed xray tube'
_diffrn_source_type 'Incoatec IuS'
_diffrn_standards_number 0
_exptl_absorpt_coefficient_mu 0.197
_exptl_absorpt_correction_T_max 0.7452
_exptl_absorpt_correction_T_min 0.5916
_exptl_absorpt_correction_type multi-scan
_exptl_absorpt_process_details
;
SADABS-2012/1 (Bruker,2012) was used for absorption correction. 
wR2(int) was 0.1330 before and 0.0640 after correction. 
The Ratio of minimum to maximum transmission is 0.7939. 
The \l/2 correction factor is 0.0015.
;
_exptl_crystal_colour 'clear colourless'
_exptl_crystal_colour_lustre clear
_exptl_crystal_colour_primary colourless
_exptl_crystal_density_diffrn 1.374
_exptl_crystal_description block
_exptl_crystal_F_000 3264
_exptl_crystal_size_max 0.15
_exptl_crystal_size_mid 0.11
_exptl_crystal_size_min 0.06
_refine_diff_density_max 0.245
_refine_diff_density_min -0.367
_refine_diff_density_rms 0.065
_refine_ls_abs_structure_details
;
 Flack x determined using 725 quotients [(I+)-(I-)]/[(I+)+(I-)]
 (Parsons and Flack (2004), Acta Cryst. A60, s61).
;
_refine_ls_abs_structure_Flack 0.18(10)
_refine_ls_extinction_method none
_refine_ls_goodness_of_fit_ref 1.018
_refine_ls_hydrogen_treatment constr
_refine_ls_matrix_type full
_refine_ls_number_parameters 253
_refine_ls_number_reflns 3404
_refine_ls_number_restraints 1
_refine_ls_restrained_S_all 1.018
_refine_ls_R_factor_all 0.1154
_refine_ls_R_factor_gt 0.0627
_refine_ls_shift/su_max 0.000
_refine_ls_shift/su_mean 0.000
_refine_ls_structure_factor_coef Fsqd
_refine_ls_weighting_details
;
 w=1/[\s^2^(Fo^2^)+(0.0634P)^2^]
 where P=(Fo^2^+2Fc^2^)/3
;
_refine_ls_weighting_scheme calc
_refine_ls_wR_factor_gt 0.1219
_refine_ls_wR_factor_ref 0.1412
_reflns_Friedel_coverage 0.798
_reflns_Friedel_fraction_full 0.997
_reflns_Friedel_fraction_max 0.988
_reflns_number_gt 2253
_reflns_number_total 3404
_reflns_threshold_expression 'I > 2\s(I)'
_cod_data_source_file c7sc04736c2.cif
_cod_data_source_block madr050_fdd2
_cod_depositor_comments 'Adding full bibliography for 1549237--1549239.cif.'
_cod_database_code 1549238
_shelxl_version_number 2013-2
_shelx_space_group_comment
;
The symmetry employed for this shelxl refinement is uniquely defined
by the following loop, which should always be used as a source of
symmetry information in preference to the above space-group names.
They are only intended as comments.
;
_shelx_estimated_absorpt_t_max 0.988
_shelx_estimated_absorpt_t_min 0.971

loop_
_space_group_symop_operation_xyz
'x, y, z'
'-x, -y, z'
'-x+1/4, y+1/4, z+1/4'
'x+1/4, -y+1/4, z+1/4'
'x, y+1/2, z+1/2'
'-x, -y+1/2, z+1/2'
'-x+1/4, y+3/4, z+3/4'
'x+1/4, -y+3/4, z+3/4'
'x+1/2, y, z+1/2'
'-x+1/2, -y, z+1/2'
'-x+3/4, y+1/4, z+3/4'
'x+3/4, -y+1/4, z+3/4'
'x+1/2, y+1/2, z'
'-x+1/2, -y+1/2, z'
'-x+3/4, y+3/4, z+1/4'
'x+3/4, -y+3/4, z+1/4'

loop_
_atom_site_label
_atom_site_type_symbol
_atom_site_fract_x
_atom_site_fract_y
_atom_site_fract_z
_atom_site_U_iso_or_equiv
_atom_site_adp_type
_atom_site_occupancy
_atom_site_site_symmetry_order
_atom_site_calc_flag
_atom_site_refinement_flags_posn
S1 S 0.42293(8) 0.02397(3) 0.7859(4) 0.0402(5) Uani 1 1 d .
O1 O 0.38654(17) -0.10245(8) 0.7863(8) 0.0325(11) Uani 1 1 d .
O2 O 0.23254(18) -0.08631(8) 1.2416(8) 0.0355(12) Uani 1 1 d .
O3 O 0.3161(2) -0.06996(9) 1.3766(8) 0.0414(13) Uani 1 1 d .
N1 N 0.3148(2) -0.09024(8) 1.0279(9) 0.0243(12) Uani 1 1 d .
C1 C 0.3740(3) -0.09064(11) 0.9558(12) 0.0271(16) Uani 1 1 d .
C2 C 0.4196(2) -0.07629(11) 1.0827(11) 0.0252(15) Uani 1 1 d .
H2 H 0.4103 -0.0773 1.2518 0.030 Uiso 1 1 calc R
C3 C 0.4828(3) -0.08564(10) 1.0468(12) 0.0256(15) Uani 1 1 d .
C4 C 0.5171(3) -0.07972(12) 0.8583(12) 0.0296(17) Uani 1 1 d .
H4 H 0.5007 -0.0698 0.7440 0.035 Uiso 1 1 calc R
C5 C 0.5751(3) -0.08785(12) 0.8311(13) 0.0386(19) Uani 1 1 d .
H5 H 0.5980 -0.0834 0.7004 0.046 Uiso 1 1 calc R
C6 C 0.5991(3) -0.10238(12) 0.9935(12) 0.0313(17) Uani 1 1 d .
H6 H 0.6388 -0.1080 0.9757 0.038 Uiso 1 1 calc R
C7 C 0.5652(3) -0.10884(14) 1.1837(12) 0.040(2) Uani 1 1 d .
H7 H 0.5813 -0.1190 1.2961 0.048 Uiso 1 1 calc R
C8 C 0.5081(3) -0.10044(12) 1.2082(11) 0.0329(18) Uani 1 1 d .
H8 H 0.4853 -0.1049 1.3395 0.039 Uiso 1 1 calc R
C9 C 0.2906(3) -0.08085(13) 1.2315(13) 0.0342(18) Uani 1 1 d .
C10 C 0.2134(3) -0.09856(12) 1.0345(13) 0.0362(17) Uani 1 1 d .
H10A H 0.1854 -0.0890 0.9428 0.043 Uiso 1 1 calc R
H10B H 0.1930 -0.1130 1.0769 0.043 Uiso 1 1 calc R
C11 C 0.2696(3) -0.10347(12) 0.8974(12) 0.0326(17) Uani 1 1 d .
H11A H 0.2791 -0.1201 0.8966 0.039 Uiso 1 1 calc R
H11B H 0.2660 -0.0979 0.7360 0.039 Uiso 1 1 calc R
C12 C 0.4144(2) -0.05136(11) 1.0114(12) 0.0259(15) Uani 1 1 d .
C13 C 0.4336(3) -0.03382(12) 1.1600(12) 0.0295(17) Uani 1 1 d .
H13 H 0.4478 -0.0376 1.3100 0.035 Uiso 1 1 calc R
C14 C 0.4324(3) -0.01123(12) 1.0927(12) 0.0286(16) Uani 1 1 d .
H14 H 0.4450 0.0003 1.1979 0.034 Uiso 1 1 calc R
C15 C 0.4128(3) -0.00497(11) 0.8715(12) 0.0283(17) Uani 1 1 d .
C16 C 0.3925(3) -0.02200(11) 0.7224(11) 0.0281(16) Uani 1 1 d .
H16 H 0.3785 -0.0181 0.5723 0.034 Uiso 1 1 calc R
C17 C 0.3927(2) -0.04478(11) 0.7939(12) 0.0276(16) Uani 1 1 d .
H17 H 0.3777 -0.0562 0.6923 0.033 Uiso 1 1 calc R
C18 C 0.3609(3) 0.02912(12) 0.5984(12) 0.0327(18) Uani 1 1 d .
C19 C 0.3723(3) 0.04075(12) 0.3895(12) 0.0346(18) Uani 1 1 d .
H19 H 0.4120 0.0449 0.3479 0.042 Uiso 1 1 calc R
C20 C 0.3246(3) 0.04595(12) 0.2455(13) 0.0388(18) Uani 1 1 d .
H20 H 0.3319 0.0538 0.1042 0.047 Uiso 1 1 calc R
C21 C 0.2668(3) 0.03999(12) 0.3025(14) 0.0412(19) Uani 1 1 d .
H21 H 0.2347 0.0436 0.2012 0.049 Uiso 1 1 calc R
C22 C 0.2561(3) 0.02872(11) 0.5084(13) 0.0353(18) Uani 1 1 d .
H22 H 0.2164 0.0245 0.5482 0.042 Uiso 1 1 calc R
C23 C 0.3028(3) 0.02348(12) 0.6579(12) 0.0318(17) Uani 1 1 d .
H23 H 0.2948 0.0160 0.8008 0.038 Uiso 1 1 calc R

loop_
_atom_site_aniso_label
_atom_site_aniso_U_11
_atom_site_aniso_U_22
_atom_site_aniso_U_33
_atom_site_aniso_U_23
_atom_site_aniso_U_13
_atom_site_aniso_U_12
S1 0.0377(10) 0.0238(10) 0.0592(13) 0.0065(11) -0.0093(10) -0.0030(8)
O1 0.032(2) 0.027(3) 0.039(3) -0.008(3) 0.005(2) 0.004(2)
O2 0.025(2) 0.043(3) 0.038(3) -0.004(3) 0.005(2) -0.004(2)
O3 0.035(3) 0.051(4) 0.039(3) -0.018(3) -0.001(2) -0.003(2)
N1 0.024(3) 0.023(3) 0.026(3) -0.003(3) 0.000(2) -0.004(2)
C1 0.036(4) 0.017(4) 0.028(4) 0.001(3) -0.002(3) 0.001(3)
C2 0.022(3) 0.025(4) 0.029(4) -0.007(3) 0.005(3) -0.002(3)
C3 0.028(3) 0.015(4) 0.034(4) -0.004(3) -0.001(3) -0.002(3)
C4 0.033(4) 0.027(4) 0.029(4) -0.001(3) 0.004(3) 0.005(3)
C5 0.039(4) 0.033(5) 0.043(5) 0.003(4) 0.014(4) 0.007(3)
C6 0.023(3) 0.030(4) 0.040(5) 0.002(4) -0.001(3) -0.001(3)
C7 0.024(4) 0.051(5) 0.043(5) 0.010(4) -0.008(3) 0.007(3)
C8 0.028(4) 0.040(5) 0.030(4) 0.008(4) 0.002(3) 0.000(3)
C9 0.027(4) 0.033(5) 0.042(5) 0.001(4) 0.006(4) 0.000(3)
C10 0.027(4) 0.035(4) 0.046(5) -0.010(4) 0.004(4) -0.009(3)
C11 0.029(4) 0.030(5) 0.038(4) -0.003(4) -0.001(3) -0.006(3)
C12 0.017(3) 0.027(4) 0.034(4) -0.006(3) 0.003(3) 0.001(3)
C13 0.023(4) 0.033(5) 0.032(4) -0.005(3) -0.003(3) 0.003(3)
C14 0.026(4) 0.026(4) 0.034(4) -0.007(3) 0.001(3) -0.003(3)
C15 0.018(3) 0.021(4) 0.046(5) -0.003(3) 0.003(3) -0.002(3)
C16 0.034(4) 0.022(4) 0.028(4) -0.003(3) -0.004(3) 0.003(3)
C17 0.028(3) 0.026(4) 0.029(4) -0.011(4) -0.006(3) 0.001(3)
C18 0.032(4) 0.024(4) 0.043(5) -0.003(3) 0.000(3) 0.003(3)
C19 0.036(4) 0.020(4) 0.048(5) 0.001(4) -0.002(4) -0.001(3)
C20 0.049(5) 0.027(4) 0.040(4) -0.003(4) -0.007(4) 0.002(3)
C21 0.042(4) 0.028(4) 0.053(5) -0.004(4) -0.010(4) 0.004(3)
C22 0.034(4) 0.024(4) 0.048(5) -0.003(4) -0.003(4) 0.000(3)
C23 0.034(4) 0.021(4) 0.040(4) 0.003(3) 0.005(3) 0.001(3)

loop_
_atom_type_symbol
_atom_type_description
_atom_type_scat_dispersion_real
_atom_type_scat_dispersion_imag
_atom_type_scat_source
C C 0.0033 0.0016 'International Tables Vol C Tables 4.2.6.8 and 6.1.1.4'
H H 0.0000 0.0000 'International Tables Vol C Tables 4.2.6.8 and 6.1.1.4'
N N 0.0061 0.0033 'International Tables Vol C Tables 4.2.6.8 and 6.1.1.4'
O O 0.0106 0.0060 'International Tables Vol C Tables 4.2.6.8 and 6.1.1.4'
S S 0.1246 0.1234 'International Tables Vol C Tables 4.2.6.8 and 6.1.1.4'

loop_
_geom_angle_atom_site_label_1
_geom_angle_atom_site_label_2
_geom_angle_atom_site_label_3
_geom_angle
C15 S1 C18 103.3(3)
C9 O2 C10 111.4(5)
C1 N1 C9 128.7(5)
C1 N1 C11 119.3(5)
C9 N1 C11 111.5(5)
O1 C1 N1 117.8(6)
O1 C1 C2 122.9(6)
N1 C1 C2 119.3(6)
C1 C2 C3 111.2(5)
C1 C2 C12 110.3(5)
C12 C2 C3 112.1(5)
C4 C3 C2 122.2(6)
C4 C3 C8 117.3(6)
C8 C3 C2 120.5(6)
C3 C4 C5 121.6(7)
C6 C5 C4 119.9(7)
C5 C6 C7 119.6(6)
C8 C7 C6 119.5(6)
C7 C8 C3 122.0(6)
O2 C9 N1 108.5(6)
O3 C9 O2 123.9(6)
O3 C9 N1 127.5(6)
O2 C10 C11 106.2(5)
N1 C11 C10 101.6(5)
C13 C12 C2 120.6(6)
C17 C12 C2 122.2(6)
C17 C12 C13 117.1(6)
C14 C13 C12 121.3(6)
C13 C14 C15 121.0(6)
C14 C15 S1 117.6(5)
C16 C15 S1 123.2(5)
C16 C15 C14 118.8(6)
C17 C16 C15 119.7(6)
C16 C17 C12 121.9(6)
C19 C18 S1 117.4(5)
C23 C18 S1 122.6(6)
C23 C18 C19 119.9(6)
C20 C19 C18 118.7(6)
C21 C20 C19 121.5(7)
C20 C21 C22 119.3(7)
C21 C22 C23 120.7(6)
C18 C23 C22 119.9(7)

loop_
_geom_bond_atom_site_label_1
_geom_bond_atom_site_label_2
_geom_bond_distance
S1 C15 1.772(7)
S1 C18 1.786(7)
O1 C1 1.230(8)
O2 C9 1.337(7)
O2 C10 1.458(8)
O3 C9 1.197(8)
N1 C1 1.388(8)
N1 C9 1.406(9)
N1 C11 1.478(8)
C1 C2 1.509(9)
C2 C3 1.529(8)
C2 C12 1.515(9)
C3 C4 1.377(8)
C3 C8 1.391(9)
C4 C5 1.389(9)
C5 C6 1.374(9)
C6 C7 1.387(9)
C7 C8 1.374(9)
C10 C11 1.512(9)
C12 C13 1.403(9)
C12 C17 1.400(9)
C13 C14 1.373(9)
C14 C15 1.399(10)
C15 C16 1.391(9)
C16 C17 1.391(9)
C18 C19 1.408(9)
C18 C23 1.383(9)
C19 C20 1.387(9)
C20 C21 1.378(9)
C21 C22 1.380(10)
C22 C23 1.390(9)

loop_
_geom_torsion_atom_site_label_1
_geom_torsion_atom_site_label_2
_geom_torsion_atom_site_label_3
_geom_torsion_atom_site_label_4
_geom_torsion
S1 C15 C16 C17 172.1(5)
S1 C18 C19 C20 -177.0(5)
S1 C18 C23 C22 177.5(5)
O1 C1 C2 C3 -24.1(9)
O1 C1 C2 C12 100.9(7)
O2 C10 C11 N1 -8.0(7)
N1 C1 C2 C3 157.6(6)
N1 C1 C2 C12 -77.5(7)
C1 N1 C9 O2 -173.9(6)
C1 N1 C9 O3 5.3(12)
C1 N1 C11 C10 179.1(6)
C1 C2 C3 C4 85.5(7)
C1 C2 C3 C8 -95.4(7)
C1 C2 C12 C13 155.1(6)
C1 C2 C12 C17 -27.5(8)
C2 C3 C4 C5 178.2(6)
C2 C3 C8 C7 -178.8(6)
C2 C12 C13 C14 176.3(5)
C2 C12 C17 C16 -174.8(5)
C3 C2 C12 C13 -80.5(7)
C3 C2 C12 C17 97.0(6)
C3 C4 C5 C6 0.8(11)
C4 C3 C8 C7 0.4(10)
C4 C5 C6 C7 0.0(11)
C5 C6 C7 C8 -0.6(11)
C6 C7 C8 C3 0.4(11)
C8 C3 C4 C5 -1.0(10)
C9 O2 C10 C11 7.7(8)
C9 N1 C1 O1 170.4(6)
C9 N1 C1 C2 -11.2(10)
C9 N1 C11 C10 6.2(7)
C10 O2 C9 O3 176.9(7)
C10 O2 C9 N1 -3.8(7)
C11 N1 C1 O1 -1.1(9)
C11 N1 C1 C2 177.3(6)
C11 N1 C9 O2 -1.8(7)
C11 N1 C9 O3 177.4(7)
C12 C2 C3 C4 -38.5(8)
C12 C2 C3 C8 140.6(6)
C12 C13 C14 C15 -1.2(9)
C13 C12 C17 C16 2.8(9)
C13 C14 C15 S1 -171.0(5)
C13 C14 C15 C16 2.3(9)
C14 C15 C16 C17 -0.9(9)
C15 S1 C18 C19 -135.3(5)
C15 S1 C18 C23 48.8(7)
C15 C16 C17 C12 -1.7(9)
C17 C12 C13 C14 -1.3(9)
C18 S1 C15 C14 -148.4(5)
C18 S1 C15 C16 38.6(6)
C18 C19 C20 C21 -0.1(11)
C19 C18 C23 C22 1.8(10)
C19 C20 C21 C22 0.5(11)
C20 C21 C22 C23 0.3(11)
C21 C22 C23 C18 -1.4(10)
C23 C18 C19 C20 -1.0(10)
